data_7217731
loop_
_publ_author_name
'Yun, Ruirui'
'luo, shizhong'
'Jiang, Yaqin'
'Chen, Cheng'

_publ_section_title
;
 Three-dimensional coordination polymers constructed from C2-symmetric
 linkers of pyridyl dicarboxylate ligands
;
_journal_name_full 'RSC Advances'
_journal_paper_doi 10.1039/C4RA07128J
_journal_year 2014
_chemical_formula_sum 'C16 H14 N2 O5 Zn'
_chemical_formula_weight 379.66
_chemical_name_systematic
; 
 ? 
;
_space_group_IT_number 14
_symmetry_cell_setting monoclinic
_symmetry_space_group_name_Hall '-P 2ybc'
_symmetry_space_group_name_H-M 'P 1 21/c 1'
_atom_sites_solution_hydrogens geom
_atom_sites_solution_primary direct
_atom_sites_solution_secondary difmap
_audit_creation_method SHELXL-97
_cell_angle_alpha 90.00
_cell_angle_beta 114.403(2)
_cell_angle_gamma 90.00
_cell_formula_units_Z 4
_cell_length_a 11.877(2)
_cell_length_b 13.855(3)
_cell_length_c 13.921(3)
_cell_measurement_temperature 296(2)
_cell_volume 2086.1(7)
_computing_structure_refinement 'SHELXL-97 (Sheldrick, 2008)'
_computing_structure_solution 'SHELXS-97 (Sheldrick, 2008)'
_diffrn_ambient_temperature 296(2)
_diffrn_measured_fraction_theta_full 0.994
_diffrn_measured_fraction_theta_max 0.994
_diffrn_radiation_monochromator graphite
_diffrn_radiation_source 'fine-focus sealed tube'
_diffrn_radiation_type MoK\a
_diffrn_radiation_wavelength 0.71073
_diffrn_reflns_av_R_equivalents 0.0396
_diffrn_reflns_av_sigmaI/netI 0.0405
_diffrn_reflns_limit_h_max 14
_diffrn_reflns_limit_h_min -14
_diffrn_reflns_limit_k_max 16
_diffrn_reflns_limit_k_min -11
_diffrn_reflns_limit_l_max 16
_diffrn_reflns_limit_l_min -15
_diffrn_reflns_number 10661
_diffrn_reflns_theta_full 25.35
_diffrn_reflns_theta_max 25.35
_diffrn_reflns_theta_min 1.88
_exptl_absorpt_coefficient_mu 1.199
_exptl_absorpt_correction_type none
_exptl_crystal_density_diffrn 1.209
_exptl_crystal_density_method 'not measured'
_exptl_crystal_F_000 776
_exptl_crystal_size_max 0.24
_exptl_crystal_size_mid 0.22
_exptl_crystal_size_min 0.20
_refine_diff_density_max 0.584
_refine_diff_density_min -0.367
_refine_diff_density_rms 0.058
_refine_ls_extinction_method none
_refine_ls_goodness_of_fit_ref 1.023
_refine_ls_hydrogen_treatment mixed
_refine_ls_matrix_type full
_refine_ls_number_parameters 219
_refine_ls_number_reflns 3805
_refine_ls_number_restraints 0
_refine_ls_restrained_S_all 1.023
_refine_ls_R_factor_all 0.0371
_refine_ls_R_factor_gt 0.0311
_refine_ls_shift/su_max 0.001
_refine_ls_shift/su_mean 0.000
_refine_ls_structure_factor_coef Fsqd
_refine_ls_weighting_details 'calc w=1/[\s^2^(Fo^2^)+(0.0502P)^2^+0.0000P] where P=(Fo^2^+2Fc^2^)/3'
_refine_ls_weighting_scheme calc
_refine_ls_wR_factor_gt 0.0843
_refine_ls_wR_factor_ref 0.0861
_reflns_number_gt 3146
_reflns_number_total 3805
_reflns_threshold_expression >2sigma(I)
_cod_data_source_file c4ra07128j2.cif
_cod_data_source_block 1
_cod_original_cell_volume 2086.3(7)
_cod_original_sg_symbol_H-M P21/c
_cod_database_code 7217731

loop_
_symmetry_equiv_pos_as_xyz
'x, y, z'
'-x, y+1/2, -z+1/2'
'-x, -y, -z'
'x, -y-1/2, z-1/2'

loop_
_atom_site_label
_atom_site_type_symbol
_atom_site_fract_x
_atom_site_fract_y
_atom_site_fract_z
_atom_site_U_iso_or_equiv
_atom_site_adp_type
_atom_site_occupancy
_atom_site_symmetry_multiplicity
_atom_site_calc_flag
_atom_site_refinement_flags
C1 C 0.4282(2) 0.89565(17) 0.11732(18) 0.0236(5) Uani 1 1 d .
C2 C 0.3597(2) 0.83893(16) 0.16884(18) 0.0223(5) Uani 1 1 d .
C3 C 0.4164(2) 0.76581(17) 0.24037(18) 0.0239(5) Uani 1 1 d .
H3 H 0.5001 0.7532 0.2609 0.029 Uiso 1 1 calc R
C4 C 0.3489(2) 0.71144(17) 0.28141(18) 0.0234(5) Uani 1 1 d .
C5 C 0.2240(2) 0.73120(17) 0.25240(18) 0.0261(5) Uani 1 1 d .
H5 H 0.1783 0.6931 0.2782 0.031 Uiso 1 1 calc R
C6 C 0.1676(2) 0.80781(17) 0.18492(19) 0.0264(5) Uani 1 1 d .
C7 C 0.2363(2) 0.86013(17) 0.14282(19) 0.0270(5) Uani 1 1 d .
H7 H 0.1989 0.9104 0.0962 0.032 Uiso 1 1 calc R
C8 C 0.4100(2) 0.63242(17) 0.35957(19) 0.0251(5) Uani 1 1 d .
C9 C 0.0369(2) 0.83539(17) 0.15771(19) 0.0275(5) Uani 1 1 d .
C10 C -0.0545(2) 0.76882(18) 0.1458(2) 0.0305(6) Uani 1 1 d .
H10 H -0.0350 0.7036 0.1566 0.037 Uiso 1 1 calc R
C11 C -0.1741(2) 0.79872(18) 0.11797(19) 0.0289(6) Uani 1 1 d .
H11 H -0.2340 0.7524 0.1099 0.035 Uiso 1 1 calc R
C12 C -0.1192(2) 0.95654(18) 0.1155(2) 0.0326(6) Uani 1 1 d .
H12 H -0.1408 1.0215 0.1059 0.039 Uiso 1 1 calc R
C13 C 0.0014(2) 0.93176(18) 0.1427(2) 0.0344(6) Uani 1 1 d .
H13 H 0.0599 0.9794 0.1513 0.041 Uiso 1 1 calc R
C14 C 0.4595(8) 0.5186(4) 0.1444(5) 0.186(4) Uani 1 1 d .
H14A H 0.4627 0.4566 0.1149 0.279 Uiso 1 1 calc R
H14B H 0.3867 0.5225 0.1580 0.279 Uiso 1 1 calc R
H14C H 0.5315 0.5271 0.2092 0.279 Uiso 1 1 calc R
C15 C 0.3249(8) 0.6054(7) 0.0044(5) 0.205(4) Uani 1 1 d .
H15A H 0.2957 0.5539 -0.0460 0.308 Uiso 1 1 calc R
H15B H 0.3181 0.6655 -0.0320 0.308 Uiso 1 1 calc R
H15C H 0.2761 0.6082 0.0447 0.308 Uiso 1 1 calc R
C16 C 0.5310(16) 0.6365(5) 0.0500(9) 0.288(9) Uani 1 1 d .
H16 H 0.5086 0.6823 -0.0036 0.345 Uiso 1 1 calc R
N1 N -0.20819(17) 0.89106(14) 0.10203(15) 0.0240(4) Uani 1 1 d .
N2 N 0.4561(5) 0.5880(3) 0.0761(3) 0.0955(13) Uani 1 1 d .
O1 O 0.37033(16) 0.96393(13) 0.05868(15) 0.0360(4) Uani 1 1 d .
O2 O 0.53649(15) 0.87016(12) 0.13481(14) 0.0322(4) Uani 1 1 d .
O3 O 0.51896(16) 0.64698(12) 0.42483(13) 0.0323(4) Uani 1 1 d .
O4 O 0.34662(16) 0.55809(12) 0.35318(15) 0.0350(4) Uani 1 1 d .
O5 O 0.6575(6) 0.6081(5) 0.1181(7) 0.235(4) Uani 1 1 d .
Zn1 Zn 0.61518(2) 0.940250(18) 0.049625(19) 0.01820(10) Uani 1 1 d .

loop_
_atom_site_aniso_label
_atom_site_aniso_U_11
_atom_site_aniso_U_22
_atom_site_aniso_U_33
_atom_site_aniso_U_23
_atom_site_aniso_U_13
_atom_site_aniso_U_12
C1 0.0229(13) 0.0256(13) 0.0233(12) -0.0001(10) 0.0105(10) -0.0052(10)
C2 0.0188(12) 0.0244(12) 0.0256(12) 0.0043(10) 0.0110(10) 0.0013(9)
C3 0.0175(12) 0.0274(13) 0.0276(12) 0.0027(10) 0.0101(10) 0.0021(10)
C4 0.0203(13) 0.0241(12) 0.0264(12) 0.0058(10) 0.0103(10) 0.0036(10)
C5 0.0210(13) 0.0274(13) 0.0335(13) 0.0074(10) 0.0151(11) 0.0021(10)
C6 0.0180(12) 0.0295(13) 0.0332(13) 0.0066(11) 0.0123(11) 0.0031(10)
C7 0.0202(13) 0.0273(13) 0.0332(13) 0.0104(11) 0.0107(11) 0.0054(10)
C8 0.0241(14) 0.0284(13) 0.0287(13) 0.0072(10) 0.0168(11) 0.0084(11)
C9 0.0181(13) 0.0315(14) 0.0327(13) 0.0087(11) 0.0102(11) 0.0047(10)
C10 0.0238(14) 0.0247(13) 0.0443(15) 0.0102(11) 0.0155(12) 0.0062(10)
C11 0.0189(13) 0.0283(14) 0.0393(14) 0.0038(11) 0.0118(11) -0.0005(10)
C12 0.0214(13) 0.0252(13) 0.0492(16) 0.0041(12) 0.0127(12) 0.0033(10)
C13 0.0184(13) 0.0276(14) 0.0571(17) 0.0076(12) 0.0153(12) -0.0008(10)
C14 0.401(13) 0.084(4) 0.149(5) 0.033(4) 0.189(7) 0.023(6)
C15 0.167(8) 0.283(10) 0.107(5) 0.002(6) -0.002(5) 0.034(8)
C16 0.71(3) 0.052(4) 0.279(12) -0.043(6) 0.387(18) -0.107(9)
N1 0.0163(10) 0.0271(11) 0.0293(11) 0.0024(9) 0.0101(8) 0.0015(8)
N2 0.141(4) 0.069(2) 0.091(3) 0.001(2) 0.062(3) -0.006(2)
O1 0.0295(10) 0.0359(10) 0.0445(11) 0.0196(9) 0.0172(9) 0.0031(8)
O2 0.0246(10) 0.0367(10) 0.0420(10) 0.0099(8) 0.0206(8) 0.0030(8)
O3 0.0244(10) 0.0322(10) 0.0329(9) 0.0096(8) 0.0045(8) 0.0030(7)
O4 0.0261(10) 0.0309(10) 0.0457(11) 0.0156(8) 0.0126(8) 0.0025(8)
O5 0.178(6) 0.151(5) 0.331(10) 0.003(6) 0.061(6) -0.043(5)
Zn1 0.01206(15) 0.01945(16) 0.02309(16) 0.00015(11) 0.00725(11) 0.00050(10)

loop_
_atom_type_symbol
_atom_type_description
_atom_type_scat_dispersion_real
_atom_type_scat_dispersion_imag
_atom_type_scat_source
C C 0.0033 0.0016 'International Tables Vol C Tables 4.2.6.8 and 6.1.1.4'
H H 0.0000 0.0000 'International Tables Vol C Tables 4.2.6.8 and 6.1.1.4'
N N 0.0061 0.0033 'International Tables Vol C Tables 4.2.6.8 and 6.1.1.4'
O O 0.0106 0.0060 'International Tables Vol C Tables 4.2.6.8 and 6.1.1.4'
Zn Zn 0.2839 1.4301 'International Tables Vol C Tables 4.2.6.8 and 6.1.1.4'

loop_
_geom_angle_atom_site_label_1
_geom_angle_atom_site_label_2
_geom_angle_atom_site_label_3
_geom_angle
_geom_angle_site_symmetry_1
_geom_angle_site_symmetry_3
O1 C1 O2 125.4(2) . .
O1 C1 C2 116.4(2) . .
O2 C1 C2 118.1(2) . .
C3 C2 C7 119.4(2) . .
C3 C2 C1 121.7(2) . .
C7 C2 C1 119.0(2) . .
C2 C3 C4 120.1(2) . .
C2 C3 H3 119.9 . .
C4 C3 H3 119.9 . .
C3 C4 C5 120.1(2) . .
C3 C4 C8 120.5(2) . .
C5 C4 C8 119.4(2) . .
C6 C5 C4 120.2(2) . .
C6 C5 H5 119.9 . .
C4 C5 H5 119.9 . .
C7 C6 C5 118.6(2) . .
C7 C6 C9 119.5(2) . .
C5 C6 C9 121.9(2) . .
C2 C7 C6 121.4(2) . .
C2 C7 H7 119.3 . .
C6 C7 H7 119.3 . .
O3 C8 O4 126.3(2) . .
O3 C8 C4 116.9(2) . .
O4 C8 C4 116.8(2) . .
C10 C9 C13 116.7(2) . .
C10 C9 C6 123.0(2) . .
C13 C9 C6 120.3(2) . .
C11 C10 C9 120.2(2) . .
C11 C10 H10 119.9 . .
C9 C10 H10 119.9 . .
N1 C11 C10 123.0(2) . .
N1 C11 H11 118.5 . .
C10 C11 H11 118.5 . .
N1 C12 C13 122.9(2) . .
N1 C12 H12 118.6 . .
C13 C12 H12 118.6 . .
C12 C13 C9 120.1(2) . .
C12 C13 H13 120.0 . .
C9 C13 H13 120.0 . .
N2 C14 H14A 109.5 . .
N2 C14 H14B 109.5 . .
H14A C14 H14B 109.5 . .
N2 C14 H14C 109.5 . .
H14A C14 H14C 109.5 . .
H14B C14 H14C 109.5 . .
N2 C15 H15A 109.5 . .
N2 C15 H15B 109.5 . .
H15A C15 H15B 109.5 . .
N2 C15 H15C 109.5 . .
H15A C15 H15C 109.5 . .
H15B C15 H15C 109.5 . .
N2 C16 O5 108.8(8) . .
N2 C16 H16 125.6 . .
O5 C16 H16 125.6 . .
C11 N1 C12 117.2(2) . .
C11 N1 Zn1 125.40(16) . 1_455
C12 N1 Zn1 117.29(16) . 1_455
C16 N2 C14 139.1(9) . .
C16 N2 C15 112.5(8) . .
C14 N2 C15 108.1(6) . .
C1 O1 Zn1 140.45(16) . 3_675
C1 O2 Zn1 115.65(15) . .
C8 O3 Zn1 124.80(15) . 4_576
C8 O4 Zn1 130.08(17) . 2_645
N1 Zn1 O2 106.57(7) 1_655 .
N1 Zn1 O3 103.85(7) 1_655 4_575
O2 Zn1 O3 89.02(7) . 4_575
N1 Zn1 O4 96.66(8) 1_655 2_655
O2 Zn1 O4 91.44(8) . 2_655
O3 Zn1 O4 158.44(7) 4_575 2_655
N1 Zn1 O1 95.30(7) 1_655 3_675
O2 Zn1 O1 158.09(7) . 3_675
O3 Zn1 O1 86.87(8) 4_575 3_675
O4 Zn1 O1 84.69(8) 2_655 3_675
N1 Zn1 Zn1 163.57(6) 1_655 3_675
O2 Zn1 Zn1 88.90(5) . 3_675
O3 Zn1 Zn1 81.44(5) 4_575 3_675
O4 Zn1 Zn1 77.02(5) 2_655 3_675
O1 Zn1 Zn1 69.21(5) 3_675 3_675

loop_
_geom_bond_atom_site_label_1
_geom_bond_atom_site_label_2
_geom_bond_distance
_geom_bond_site_symmetry_2
C1 O1 1.253(3) .
C1 O2 1.257(3) .
C1 C2 1.508(3) .
C2 C3 1.385(3) .
C2 C7 1.387(3) .
C3 C4 1.384(3) .
C3 H3 0.9300 .
C4 C5 1.394(3) .
C4 C8 1.502(3) .
C5 C6 1.392(3) .
C5 H5 0.9300 .
C6 C7 1.390(3) .
C6 C9 1.488(3) .
C7 H7 0.9300 .
C8 O3 1.253(3) .
C8 O4 1.257(3) .
C9 C10 1.381(3) .
C9 C13 1.390(3) .
C10 C11 1.372(3) .
C10 H10 0.9300 .
C11 N1 1.333(3) .
C11 H11 0.9300 .
C12 N1 1.346(3) .
C12 C13 1.366(3) .
C12 H12 0.9300 .
C13 H13 0.9300 .
C14 N2 1.340(6) .
C14 H14A 0.9600 .
C14 H14B 0.9600 .
C14 H14C 0.9600 .
C15 N2 1.482(8) .
C15 H15A 0.9600 .
C15 H15B 0.9600 .
C15 H15C 0.9600 .
C16 N2 1.283(10) .
C16 O5 1.461(17) .
C16 H16 0.9300 .
N1 Zn1 2.0331(19) 1_455
O1 Zn1 2.0688(17) 3_675
O2 Zn1 2.0344(16) .
O3 Zn1 2.0358(16) 4_576
O4 Zn1 2.0481(17) 2_645
Zn1 N1 2.0331(19) 1_655
Zn1 O3 2.0358(16) 4_575
Zn1 O4 2.0481(17) 2_655
Zn1 O1 2.0688(17) 3_675
Zn1 Zn1 3.0021(7) 3_675

loop_
_geom_torsion_atom_site_label_1
_geom_torsion_atom_site_label_2
_geom_torsion_atom_site_label_3
_geom_torsion_atom_site_label_4
_geom_torsion
_geom_torsion_site_symmetry_4
O1 C1 C2 C3 -175.9(2) .
O2 C1 C2 C3 5.3(3) .
O1 C1 C2 C7 4.8(3) .
O2 C1 C2 C7 -174.0(2) .
C7 C2 C3 C4 3.1(3) .
C1 C2 C3 C4 -176.2(2) .
C2 C3 C4 C5 -1.2(3) .
C2 C3 C4 C8 -179.6(2) .
C3 C4 C5 C6 -2.2(4) .
C8 C4 C5 C6 176.2(2) .
C4 C5 C6 C7 3.6(4) .
C4 C5 C6 C9 -175.9(2) .
C3 C2 C7 C6 -1.7(4) .
C1 C2 C7 C6 177.6(2) .
C5 C6 C7 C2 -1.6(4) .
C9 C6 C7 C2 177.8(2) .
C3 C4 C8 O3 36.3(3) .
C5 C4 C8 O3 -142.1(2) .
C3 C4 C8 O4 -143.7(2) .
C5 C4 C8 O4 37.8(3) .
C7 C6 C9 C10 145.2(3) .
C5 C6 C9 C10 -35.4(4) .
C7 C6 C9 C13 -34.7(4) .
C5 C6 C9 C13 144.8(3) .
C13 C9 C10 C11 1.5(4) .
C6 C9 C10 C11 -178.3(2) .
C9 C10 C11 N1 -0.5(4) .
N1 C12 C13 C9 0.0(4) .
C10 C9 C13 C12 -1.3(4) .
C6 C9 C13 C12 178.6(2) .
C10 C11 N1 C12 -0.8(4) .
C10 C11 N1 Zn1 174.89(18) 1_455
C13 C12 N1 C11 1.0(4) .
C13 C12 N1 Zn1 -175.0(2) 1_455
O5 C16 N2 C14 -2.1(11) .
O5 C16 N2 C15 -174.6(7) .
O2 C1 O1 Zn1 8.9(4) 3_675
C2 C1 O1 Zn1 -169.83(18) 3_675
O1 C1 O2 Zn1 -5.4(3) .
C2 C1 O2 Zn1 173.29(15) .
O4 C8 O3 Zn1 -7.8(4) 4_576
C4 C8 O3 Zn1 172.11(14) 4_576
O3 C8 O4 Zn1 6.7(4) 2_645
C4 C8 O4 Zn1 -173.25(15) 2_645
C1 O2 Zn1 N1 176.05(17) 1_655
C1 O2 Zn1 O3 -79.78(17) 4_575
C1 O2 Zn1 O4 78.66(18) 2_655
C1 O2 Zn1 O1 -0.7(3) 3_675
C1 O2 Zn1 Zn1 1.67(17) 3_675

loop_
_platon_squeeze_void_nr
_platon_squeeze_void_average_x
_platon_squeeze_void_average_y
_platon_squeeze_void_average_z
_platon_squeeze_void_volume
_platon_squeeze_void_count_electrons
_platon_squeeze_void_content
1 0.000 0.000 0.500 328 85 ' '
2 0.000 0.500 0.000 328 85 ' '
